data_4118400
loop_
_publ_author_name
'Biao Zhou'
'Yuki Idobata'
'Akiko Kobayashi'
'HengBo Cui'
'Reizo Kato'
'Rina Takagi'
'Kazuya Miyagawa'
'Kazushi Kanoda'
'Hayao Kobayashi'

_publ_contact_author_address
;
Department of Chemistry
College of Humanities and Sciences
Nihon University
Sakurajosui 3-25-40
Setagaya-Ku, Tokyo 156-8550
JAPAN
;
_publ_contact_author_email akoba@chs.nihon-u.ac.jp
_publ_contact_author_fax +81-3-5317-9433
_publ_contact_author_name 'Akiko Kobayashi'
_publ_contact_author_phone +81-3-5317-9680
_publ_section_title
;
 Single-Component Molecular Conductor [Cu(dmdt)2] with Three-Dimensionally
 Arranged Magnetic Moments Exhibiting a Coupled Electric and Magnetic
 Transition
;
_journal_name_full 'Journal of the American Chemical Society'
_journal_page_first 12724
_journal_page_last 12731
_journal_paper_doi 10.1021/ja3044757
_journal_volume 134
_journal_year 2012
_chemical_formula_moiety 'C16 H12 Cu S12 '
_chemical_formula_sum 'C16 H12 Cu S12'
_chemical_formula_weight 652.54
_space_group_IT_number 15
_symmetry_cell_setting monoclinic
_symmetry_Int_Tables_number 15
_symmetry_space_group_name_Hall '-C 2yc'
_symmetry_space_group_name_H-M 'C 1 2/c 1'
_cell_angle_alpha 90.0000
_cell_angle_beta 91.22(4)
_cell_angle_gamma 90.0000
_cell_formula_units_Z 4
_cell_length_a 24.2912(18)
_cell_length_b 8.2539(6)
_cell_length_c 11.5292(7)
_cell_measurement_temperature 293
_cell_measurement_theta_max 29.6
_cell_measurement_theta_min 3.5
_cell_volume 2311.0(3)
_computing_cell_refinement CrystalClear
_computing_data_collection CrystalClear
_computing_data_reduction CrystalStructure
_computing_publication_material 'CrystalStructure 3.8'
_computing_structure_refinement CRYSTALS
_computing_structure_solution SIR92
_diffrn_ambient_temperature 293
_diffrn_detector_area_resol_mean 7.31
_diffrn_measured_fraction_theta_full 0.597
_diffrn_measured_fraction_theta_max 0.597
_diffrn_measurement_device_type 'Rigaku Saturn'
_diffrn_measurement_method \w
_diffrn_radiation_type 'Mo K\a'
_diffrn_radiation_wavelength 0.71070
_diffrn_reflns_av_R_equivalents 0.045
_diffrn_reflns_limit_h_max 30
_diffrn_reflns_limit_h_min -32
_diffrn_reflns_limit_k_max 10
_diffrn_reflns_limit_k_min -11
_diffrn_reflns_limit_l_max 15
_diffrn_reflns_limit_l_min -15
_diffrn_reflns_number 8180
_diffrn_reflns_theta_full 29.63
_diffrn_reflns_theta_max 29.63
_exptl_absorpt_coefficient_mu 2.034
_exptl_absorpt_correction_T_max 0.666
_exptl_absorpt_correction_T_min 0.480
_exptl_absorpt_correction_type multi-scan
_exptl_absorpt_process_details 'Jacobson, R. (1998) Private communication'
_exptl_crystal_colour Black
_exptl_crystal_density_diffrn 1.875
_exptl_crystal_description Block
_exptl_crystal_F_000 1316.00
_exptl_crystal_size_max 0.20
_exptl_crystal_size_mid 0.10
_exptl_crystal_size_min 0.05
_refine_diff_density_max 2.49
_refine_diff_density_min -2.30
_refine_ls_extinction_coef 263(22)
_refine_ls_extinction_method 'Larson (1970) Crystallographic Computing eq. 22'
_refine_ls_goodness_of_fit_ref 0.984
_refine_ls_hydrogen_treatment constr
_refine_ls_number_parameters 139
_refine_ls_number_reflns 5541
_refine_ls_R_factor_gt 0.0545
_refine_ls_shift/su_max 0.0000
_refine_ls_structure_factor_coef Fsqd
_refine_ls_weighting_details
;
    Chebychev polynomial with 3 parameters (Carruthers & Watkin, 1979)
    78847.9000    111074.0000    39090.7000
;
_refine_ls_weighting_scheme calc
_refine_ls_wR_factor_ref 0.0966
_reflns_number_gt 5505
_reflns_number_total 8180
_reflns_threshold_expression F^2^>2.0\s(F^2^)
_cod_data_source_file ja3044757_si_001_01.cif
_cod_data_source_block '__Cu-dmdt-293K'
_cod_original_cell_volume 2311.1(3)
_cod_original_formula_sum 'C16 H12 Cu S12 '
_cod_database_code 4118400

loop_
_symmetry_equiv_pos_site_id
_symmetry_equiv_pos_as_xyz
1 +X,+Y,+Z
2 -X,+Y,1/2-Z
3 -X,-Y,-Z
4 +X,-Y,1/2+Z
5 1/2+X,1/2+Y,+Z
6 1/2-X,1/2+Y,1/2-Z
7 1/2-X,1/2-Y,-Z
8 1/2+X,1/2-Y,1/2+Z

loop_
_atom_site_label
_atom_site_type_symbol
_atom_site_fract_x
_atom_site_fract_y
_atom_site_fract_z
_atom_site_U_iso_or_equiv
_atom_site_adp_type
_atom_site_occupancy
_atom_site_symmetry_multiplicity
_atom_site_calc_flag
_atom_site_refinement_flags
Cu(1) Cu 0.0000 0.09584(7) 0.2500 0.03570(16) Uani 1.00 2 d S
S(1) S 0.04733(3) -0.03879(11) 0.11047(4) 0.0350(2) Uani 1.00 1 d .
S(2) S 0.07783(3) 0.21694(11) 0.32483(4) 0.0401(2) Uani 1.00 1 d .
S(3) S 0.16633(3) -0.02713(10) 0.05624(4) 0.0339(2) Uani 1.00 1 d .
S(4) S 0.19258(3) 0.20097(11) 0.24428(4) 0.0376(2) Uani 1.00 1 d .
S(5) S 0.29473(3) -0.01938(11) -0.02119(5) 0.0376(2) Uani 1.00 1 d .
S(6) S 0.31966(3) 0.21326(11) 0.16441(4) 0.0384(2) Uani 1.00 1 d .
C(1) C 0.11084(12) 0.0319(4) 0.14004(16) 0.0292(7) Uani 1.00 1 d .
C(2) C 0.12474(13) 0.1446(3) 0.23188(16) 0.0315(8) Uani 1.00 1 d .
C(3) C 0.21637(13) 0.0867(4) 0.12814(16) 0.0324(8) Uani 1.00 1 d .
C(4) C 0.26995(12) 0.0948(4) 0.09410(16) 0.0308(8) Uani 1.00 1 d .
C(5) C 0.36292(14) 0.0439(4) -0.00584(18) 0.0317(8) Uani 1.00 1 d .
C(6) C 0.37547(13) 0.1506(4) 0.08028(17) 0.0315(8) Uani 1.00 1 d .
C(7) C 0.40375(16) -0.0294(5) -0.0883(2) 0.0461(10) Uani 1.00 1 d .
C(8) C 0.42913(15) 0.2225(6) 0.1131(2) 0.0511(11) Uani 1.00 1 d .
H(1) H 0.4197 -0.1270 -0.0540 0.056 Uiso 1.00 1 c R
H(2) H 0.4325 0.0482 -0.1036 0.056 Uiso 1.00 1 c R
H(3) H 0.3844 -0.0564 -0.1617 0.056 Uiso 1.00 1 c R
H(4) H 0.4333 0.3210 0.0674 0.062 Uiso 1.00 1 c R
H(5) H 0.4586 0.1480 0.0964 0.062 Uiso 1.00 1 c R
H(6) H 0.4304 0.2489 0.1964 0.061 Uiso 1.00 1 c R

loop_
_atom_site_aniso_label
_atom_site_aniso_U_11
_atom_site_aniso_U_22
_atom_site_aniso_U_33
_atom_site_aniso_U_12
_atom_site_aniso_U_13
_atom_site_aniso_U_23
Cu(1) 0.0237(3) 0.0456(4) 0.0381(2) 0.0000 0.00812(15) 0.0000
S(1) 0.0217(4) 0.0469(5) 0.0365(3) -0.0043(3) 0.0041(2) -0.0080(2)
S(2) 0.0306(5) 0.0512(5) 0.0389(3) -0.0060(4) 0.0107(2) -0.0133(2)
S(3) 0.0223(4) 0.0410(5) 0.0385(3) -0.0021(3) 0.0064(2) -0.0078(2)
S(4) 0.0273(4) 0.0504(5) 0.0351(3) -0.0067(4) 0.0034(2) -0.0089(2)
S(5) 0.0247(4) 0.0422(5) 0.0461(3) -0.0037(3) 0.0042(2) -0.0104(2)
S(6) 0.0268(4) 0.0519(5) 0.0367(3) -0.0079(4) 0.0035(2) -0.0097(2)
C(1) 0.0236(16) 0.0360(19) 0.0280(9) 0.0037(14) 0.0033(7) -0.0024(8)
C(2) 0.0326(19) 0.033(2) 0.0294(10) -0.0046(14) 0.0025(8) 0.0021(8)
C(3) 0.0264(18) 0.038(2) 0.0329(10) -0.0038(14) 0.0022(8) -0.0037(8)
C(4) 0.0214(17) 0.0352(19) 0.0359(10) -0.0006(14) -0.0011(7) 0.0002(8)
C(5) 0.0245(19) 0.030(2) 0.0407(11) 0.0043(15) 0.0046(8) 0.0040(9)
C(6) 0.0221(18) 0.036(2) 0.0366(11) -0.0040(15) -0.0004(8) 0.0025(8)
C(7) 0.038(2) 0.055(2) 0.0458(13) 0.0098(19) 0.0105(10) 0.0004(11)
C(8) 0.017(2) 0.085(3) 0.0517(14) -0.004(2) 0.0006(9) 0.0077(13)

loop_
_atom_type_symbol
_atom_type_description
_atom_type_scat_dispersion_real
_atom_type_scat_dispersion_imag
_atom_type_scat_source
C C 0.003 0.002
;
International Tables for Crystallography
(1992, Vol. C, Tables 4.2.6.8 and 6.1.1.4)
;
H H 0.000 0.000
;
International Tables for Crystallography
(1992, Vol. C, Table 6.1.1.4)
;
Cu Cu 0.320 1.265
;
International Tables for Crystallography
(1992, Vol. C, Tables 4.2.6.8 and 6.1.1.4)
;
S S 0.125 0.123
;
International Tables for Crystallography
(1992, Vol. C, Tables 4.2.6.8 and 6.1.1.4)
;

loop_
_geom_angle_atom_site_label_1
_geom_angle_atom_site_label_2
_geom_angle_atom_site_label_3
_geom_angle
_geom_angle_publ_flag
_geom_angle_site_symmetry_1
_geom_angle_site_symmetry_3
S(1) Cu(1) S(1) 121.81(3) yes . 2_555
S(1) Cu(1) S(2) 93.08(2) yes . .
S(1) Cu(1) S(2) 111.75(2) yes . 2_555
S(1) Cu(1) S(2) 111.75(2) yes 2_555 .
S(1) Cu(1) S(2) 93.08(2) yes 2_555 2_555
S(2) Cu(1) S(2) 128.26(4) yes . 2_555
Cu(1) S(1) C(1) 99.33(9) yes . .
Cu(1) S(2) C(2) 99.75(10) yes . .
C(1) S(3) C(3) 97.24(13) yes . .
C(2) S(4) C(3) 97.05(13) yes . .
C(4) S(5) C(5) 95.93(13) yes . .
C(4) S(6) C(6) 96.49(13) yes . .
S(1) C(1) S(3) 120.55(15) yes . .
S(1) C(1) C(2) 124.9(2) yes . .
S(3) C(1) C(2) 114.5(2) yes . .
S(2) C(2) S(4) 120.73(15) yes . .
S(2) C(2) C(1) 122.8(2) yes . .
S(4) C(2) C(1) 116.4(2) yes . .
S(3) C(3) S(4) 114.79(17) yes . .
S(3) C(3) C(4) 123.40(19) yes . .
S(4) C(3) C(4) 121.7(2) yes . .
S(5) C(4) S(6) 114.24(16) yes . .
S(5) C(4) C(3) 122.5(2) yes . .
S(6) C(4) C(3) 123.24(19) yes . .
S(5) C(5) C(6) 117.8(2) yes . .
S(5) C(5) C(7) 116.8(2) yes . .
C(6) C(5) C(7) 125.4(3) yes . .
S(6) C(6) C(5) 115.5(2) yes . .
S(6) C(6) C(8) 115.3(2) yes . .
C(5) C(6) C(8) 129.2(2) yes . .
C(5) C(7) H(1) 109.6 no . .
C(5) C(7) H(2) 109.6 no . .
C(5) C(7) H(3) 108.8 no . .
H(1) C(7) H(2) 109.9 no . .
H(1) C(7) H(3) 109.9 no . .
H(2) C(7) H(3) 109.1 no . .
C(6) C(8) H(4) 107.3 no . .
C(6) C(8) H(5) 110.3 no . .
C(6) C(8) H(6) 110.3 no . .
H(4) C(8) H(5) 109.8 no . .
H(4) C(8) H(6) 109.9 no . .
H(5) C(8) H(6) 109.1 no . .

loop_
_geom_bond_atom_site_label_1
_geom_bond_atom_site_label_2
_geom_bond_distance
_geom_bond_publ_flag
_geom_bond_site_symmetry_2
Cu(1) S(1) 2.2854(7) yes .
Cu(1) S(1) 2.2854(7) yes 2_555
Cu(1) S(2) 2.2910(7) yes .
Cu(1) S(2) 2.2910(7) yes 2_555
S(1) C(1) 1.678(3) yes .
S(2) C(2) 1.690(2) yes .
S(3) C(1) 1.744(2) yes .
S(3) C(3) 1.734(3) yes .
S(4) C(2) 1.715(3) yes .
S(4) C(3) 1.746(2) yes .
S(5) C(4) 1.747(2) yes .
S(5) C(5) 1.742(3) yes .
S(6) C(4) 1.741(2) yes .
S(6) C(6) 1.761(2) yes .
C(1) C(2) 1.444(3) yes .
C(3) C(4) 1.369(4) yes .
C(5) C(6) 1.357(3) yes .
C(5) C(7) 1.515(4) yes .
C(6) C(8) 1.474(4) yes .
C(7) H(1) 0.975 no .
C(7) H(2) 0.966 no .
C(7) H(3) 0.985 no .
C(8) H(4) 0.975 no .
C(8) H(5) 0.965 no .
C(8) H(6) 0.985 no .

loop_
_geom_contact_atom_site_label_1
_geom_contact_atom_site_label_2
_geom_contact_distance
_geom_contact_site_symmetry_2
S(1) S(1) 3.4550(8) 3_555
S(1) C(8) 3.483(4) 5_445
C(4) C(4) 3.482(3) 7_555
C(8) S(1) 3.483(4) 5_555
Cu(1) H(4) 3.473 5_445
Cu(1) H(4) 3.473 6_545
Cu(1) H(6) 3.376 5_445
Cu(1) H(6) 3.376 6_545
S(1) H(1) 2.949 7_545
S(1) H(4) 3.034 5_445
S(1) H(4) 2.775 7_555
S(1) H(5) 3.368 5_445
S(1) H(6) 3.499 5_445
S(1) H(6) 2.876 6_545
S(2) H(1) 2.939 6_555
S(2) H(2) 3.209 7_555
S(2) H(3) 3.508 7_555
S(2) H(4) 3.509 6_545
S(3) H(1) 3.538 7_545
S(3) H(4) 3.260 7_555
S(4) H(3) 3.596 7_555
S(6) H(3) 2.834 4_555
C(1) H(1) 3.560 7_545
C(1) H(4) 2.869 7_555
C(1) H(6) 3.177 6_545
C(2) H(2) 3.234 7_555
C(2) H(3) 3.500 7_555
C(6) H(3) 3.078 4_555
C(7) H(5) 3.488 3_655
C(7) H(6) 3.151 4_554
C(8) H(3) 3.150 4_555
H(1) S(1) 2.949 7_545
H(1) S(2) 2.939 6_545
H(1) S(3) 3.538 7_545
H(1) C(1) 3.560 7_545
H(1) H(5) 3.012 3_655
H(1) H(6) 3.064 4_554
H(2) S(2) 3.209 7_555
H(2) C(2) 3.234 7_555
H(2) H(5) 3.103 3_655
H(2) H(6) 3.366 4_554
H(3) S(2) 3.508 7_555
H(3) S(4) 3.596 7_555
H(3) S(6) 2.834 4_554
H(3) C(2) 3.500 7_555
H(3) C(6) 3.078 4_554
H(3) C(8) 3.150 4_554
H(3) H(5) 3.436 4_554
H(3) H(6) 2.555 4_554
H(4) Cu(1) 3.473 5_555
H(4) S(1) 3.034 5_555
H(4) S(1) 2.775 7_555
H(4) S(2) 3.509 6_555
H(4) S(3) 3.260 7_555
H(4) C(1) 2.869 7_555
H(5) S(1) 3.368 5_555
H(5) C(7) 3.488 3_655
H(5) H(1) 3.012 3_655
H(5) H(2) 3.103 3_655
H(5) H(3) 3.436 4_555
H(6) Cu(1) 3.376 5_555
H(6) S(1) 3.499 5_555
H(6) S(1) 2.876 6_555
H(6) C(1) 3.177 6_555
H(6) C(7) 3.151 4_555
H(6) H(1) 3.064 4_555
H(6) H(2) 3.366 4_555
H(6) H(3) 2.555 4_555
H(6) H(6) 3.577 2_655

loop_
_geom_torsion_atom_site_label_1
_geom_torsion_atom_site_label_2
_geom_torsion_atom_site_label_3
_geom_torsion_atom_site_label_4
_geom_torsion
_geom_torsion_site_symmetry_1
_geom_torsion_site_symmetry_3
_geom_torsion_site_symmetry_4
S(1) Cu(1) S(1) C(1) -119.65(10) . 2_555 2_555
S(1) Cu(1) S(1) C(1) -119.65(10) 2_555 . .
S(1) Cu(1) S(2) C(2) 2.21(10) . . .
S(2) Cu(1) S(1) C(1) -1.61(10) . . .
S(1) Cu(1) S(2) C(2) 128.35(10) . 2_555 2_555
S(2) Cu(1) S(1) C(1) 131.95(10) 2_555 . .
S(1) Cu(1) S(2) C(2) 128.35(10) 2_555 . .
S(2) Cu(1) S(1) C(1) 131.95(10) . 2_555 2_555
S(1) Cu(1) S(2) C(2) 2.21(10) 2_555 2_555 2_555
S(2) Cu(1) S(1) C(1) -1.61(10) 2_555 2_555 2_555
S(2) Cu(1) S(2) C(2) -118.79(10) . 2_555 2_555
S(2) Cu(1) S(2) C(2) -118.79(10) 2_555 . .
Cu(1) S(1) C(1) S(3) -178.49(15) . . .
Cu(1) S(1) C(1) C(2) 0.5(2) . . .
Cu(1) S(2) C(2) S(4) 178.38(14) . . .
Cu(1) S(2) C(2) C(1) -2.6(2) . . .
C(1) S(3) C(3) S(4) 0.45(19) . . .
C(1) S(3) C(3) C(4) -176.2(2) . . .
C(3) S(3) C(1) S(1) 179.02(18) . . .
C(3) S(3) C(1) C(2) -0.1(2) . . .
C(2) S(4) C(3) S(3) -0.58(19) . . .
C(2) S(4) C(3) C(4) 176.1(2) . . .
C(3) S(4) C(2) S(2) 179.59(18) . . .
C(3) S(4) C(2) C(1) 0.5(2) . . .
C(4) S(5) C(5) C(6) -0.2(2) . . .
C(4) S(5) C(5) C(7) 178.1(2) . . .
C(5) S(5) C(4) S(6) 1.20(18) . . .
C(5) S(5) C(4) C(3) -176.7(2) . . .
C(4) S(6) C(6) C(5) 1.5(2) . . .
C(4) S(6) C(6) C(8) -178.9(2) . . .
C(6) S(6) C(4) S(5) -1.58(18) . . .
C(6) S(6) C(4) C(3) 176.3(2) . . .
S(1) C(1) C(2) S(2) 1.6(3) . . .
S(1) C(1) C(2) S(4) -179.37(16) . . .
S(3) C(1) C(2) S(2) -179.35(15) . . .
S(3) C(1) C(2) S(4) -0.3(2) . . .
S(3) C(3) C(4) S(5) -4.0(3) . . .
S(3) C(3) C(4) S(6) 178.34(16) . . .
S(4) C(3) C(4) S(5) 179.57(16) . . .
S(4) C(3) C(4) S(6) 1.9(3) . . .
S(5) C(5) C(6) S(6) -0.9(3) . . .
S(5) C(5) C(6) C(8) 179.5(2) . . .
C(7) C(5) C(6) S(6) -179.0(2) . . .
C(7) C(5) C(6) C(8) 1.4(5) . . .
